data_4072665
loop_
_publ_author_name
'Zhang, Wen-Wei'
'Yu, Yong-Guang'
'Lu, Zhen-Da'
'Mao, Wei-Li'
'Li, Yi-Zhi'
'Meng, Qing-Jin'

_publ_section_title
;
 Ferrocene&#x2212;Phenothiazine Conjugated Molecules:&#x00A0; Synthesis,
 Structural Characterization, Electronic Properties, and DFT-TDDFT
 Computational Study
;
_journal_issue 4
_journal_name_full Organometallics
_journal_page_first 865
_journal_paper_doi 10.1021/om060923o
_journal_volume 26
_journal_year 2007
_chemical_formula_moiety 'C25 H19 Fe N S'
_chemical_formula_sum 'C25 H19 Fe N S'
_chemical_formula_weight 421.32
_chemical_name_systematic
; 
 ? 
;
_space_group_IT_number 2
_symmetry_cell_setting triclinic
_symmetry_space_group_name_Hall '-P 1'
_symmetry_space_group_name_H-M 'P -1'
_atom_sites_solution_hydrogens geom
_atom_sites_solution_primary direct
_atom_sites_solution_secondary difmap
_audit_creation_method SHELXL-97
_cell_angle_alpha 95.9980(10)
_cell_angle_beta 108.8210(10)
_cell_angle_gamma 91.0920(10)
_cell_formula_units_Z 2
_cell_length_a 9.6412(8)
_cell_length_b 9.6605(8)
_cell_length_c 11.0470(10)
_cell_measurement_reflns_used 4092
_cell_measurement_temperature 273(2)
_cell_measurement_theta_max 28.17
_cell_measurement_theta_min 2.24
_cell_volume 967.04(14)
_computing_cell_refinement 'Bruker SMART'
_computing_data_collection 'Bruker SMART'
_computing_data_reduction 'Bruker SAINT'
_computing_molecular_graphics 'Bruker SHELXTL'
_computing_publication_material 'Bruker SHELXTL'
_computing_structure_refinement 'SHELXL-97 (Sheldrick, 1997)'
_computing_structure_solution 'SHELXS-97 (Sheldrick, 1990)'
_diffrn_ambient_temperature 273(2)
_diffrn_measured_fraction_theta_full 0.980
_diffrn_measured_fraction_theta_max 0.980
_diffrn_measurement_device_type 'CCD area detector'
_diffrn_measurement_method 'phi and omega scans'
_diffrn_radiation_monochromator graphite
_diffrn_radiation_source 'fine-focus sealed tube'
_diffrn_radiation_type MoK\a
_diffrn_radiation_wavelength 0.71073
_diffrn_reflns_av_R_equivalents 0.0333
_diffrn_reflns_av_sigmaI/netI 0.0285
_diffrn_reflns_limit_h_max 11
_diffrn_reflns_limit_h_min -11
_diffrn_reflns_limit_k_max 9
_diffrn_reflns_limit_k_min -11
_diffrn_reflns_limit_l_max 13
_diffrn_reflns_limit_l_min -13
_diffrn_reflns_number 5254
_diffrn_reflns_theta_full 26.00
_diffrn_reflns_theta_max 26.00
_diffrn_reflns_theta_min 1.96
_exptl_absorpt_coefficient_mu 0.898
_exptl_absorpt_correction_type multi-scan
_exptl_absorpt_process_details 'SADABS(Bruker, 2000)'
_exptl_crystal_colour brown
_exptl_crystal_density_diffrn 1.447
_exptl_crystal_density_method 'not measured'
_exptl_crystal_description block
_exptl_crystal_F_000 436
_exptl_crystal_size_max 0.28
_exptl_crystal_size_mid 0.25
_exptl_crystal_size_min 0.20
_refine_diff_density_max 0.371
_refine_diff_density_min -0.317
_refine_diff_density_rms 0.048
_refine_ls_extinction_coef 0.032(3)
_refine_ls_extinction_expression Fc^*^=kFc[1+0.001xFc^2^\l^3^/sin(2\q)]^-1/4^
_refine_ls_extinction_method SHELXL
_refine_ls_goodness_of_fit_ref 1.053
_refine_ls_hydrogen_treatment mixed
_refine_ls_matrix_type full
_refine_ls_number_parameters 255
_refine_ls_number_reflns 3710
_refine_ls_number_restraints 0
_refine_ls_restrained_S_all 1.053
_refine_ls_R_factor_all 0.0325
_refine_ls_R_factor_gt 0.0301
_refine_ls_shift/su_max 0.001
_refine_ls_shift/su_mean 0.000
_refine_ls_structure_factor_coef Fsqd
_refine_ls_weighting_details 'calc w=1/[\s^2^(Fo^2^)+(0.0609P)^2^+0.0765P] where P=(Fo^2^+2Fc^2^)/3'
_refine_ls_weighting_scheme calc
_refine_ls_wR_factor_gt 0.0891
_refine_ls_wR_factor_ref 0.0908
_reflns_number_gt 3407
_reflns_number_total 3710
_reflns_threshold_expression >2sigma(I)
_cod_data_source_file om060923osi20061207_125452.cif
_cod_data_source_block 1
_cod_depositor_comments
;
The following automatic conversions were performed:

'_symmetry_cell_setting' value 'Triclinic' changed to 'triclinic'
according to /home/saulius/struct/CIF-dictionaries/cif_core.dic
dictionary named 'cif_core.dic' version 2.4.1 from
2010-06-29.

'_exptl_absorpt_correction_type' value 'Multi-scan'
changed to 'multi-scan' according to
/home/saulius/struct/CIF-dictionaries/cif_core.dic dictionary named
'cif_core.dic' version 2.4.1 from 2010-06-29.

Automatic conversion script
Id: cif_fix_values 1715 2011-07-08 13:25:40Z adriana 
;
_cod_original_sg_symbol_H-M P-1
_cod_database_code 4072665

loop_
_symmetry_equiv_pos_as_xyz
'x, y, z'
'-x, -y, -z'

loop_
_atom_site_label
_atom_site_type_symbol
_atom_site_fract_x
_atom_site_fract_y
_atom_site_fract_z
_atom_site_U_iso_or_equiv
_atom_site_adp_type
_atom_site_occupancy
_atom_site_symmetry_multiplicity
_atom_site_calc_flag
_atom_site_refinement_flags
C1 C 0.2855(2) 0.2705(2) -0.2209(2) 0.0518(5) Uani 1 1 d .
H1 H 0.3448 0.3261 -0.1409 0.062 Uiso 1 1 calc R
C2 C 0.3377(2) 0.1683(2) -0.2944(2) 0.0560(5) Uani 1 1 d .
H2 H 0.4393 0.1411 -0.2746 0.067 Uiso 1 1 calc R
C3 C 0.2179(3) 0.1134(2) -0.40116(19) 0.0551(5) Uani 1 1 d .
H3 H 0.2216 0.0403 -0.4684 0.066 Uiso 1 1 calc R
C4 C 0.0911(2) 0.1800(2) -0.39477(18) 0.0517(5) Uani 1 1 d .
H4 H -0.0082 0.1624 -0.4567 0.062 Uiso 1 1 calc R
C5 C 0.1344(2) 0.2782(2) -0.28201(19) 0.0499(5) Uani 1 1 d .
H5 H 0.0697 0.3400 -0.2521 0.060 Uiso 1 1 calc R
C6 C 0.2731(2) -0.07154(19) -0.12624(17) 0.0455(4) Uani 1 1 d .
H6 H 0.3750 -0.0979 -0.1059 0.055 Uiso 1 1 calc R
C7 C 0.1525(2) -0.1284(2) -0.23439(19) 0.0515(5) Uani 1 1 d .
H7 H 0.1570 -0.2004 -0.3022 0.062 Uiso 1 1 calc R
C8 C 0.0263(2) -0.0619(2) -0.22822(19) 0.0515(5) Uani 1 1 d .
H8 H -0.0724 -0.0798 -0.2913 0.062 Uiso 1 1 calc R
C9 C 0.0656(2) 0.0372(2) -0.11704(17) 0.0439(4) Uani 1 1 d .
H9 H -0.0009 0.0985 -0.0892 0.053 Uiso 1 1 calc R
C10 C 0.2187(2) 0.03047(19) -0.05229(16) 0.0392(4) Uani 1 1 d .
C11 C 0.3063(2) 0.1103(2) 0.06619(16) 0.0435(4) Uani 1 1 d .
C12 C 0.3827(2) 0.1718(2) 0.16500(17) 0.0476(4) Uani 1 1 d .
C13 C 0.4812(2) 0.2477(2) 0.28048(17) 0.0437(4) Uani 1 1 d .
C14 C 0.5354(2) 0.3819(2) 0.28070(18) 0.0512(5) Uani 1 1 d .
H14 H 0.5046 0.4247 0.2056 0.061 Uiso 1 1 calc R
C15 C 0.6345(2) 0.4532(2) 0.39084(18) 0.0496(5) Uani 1 1 d .
H15 H 0.6672 0.5440 0.3894 0.060 Uiso 1 1 calc R
C16 C 0.68567(19) 0.39059(17) 0.50357(16) 0.0376(4) Uani 1 1 d .
C17 C 0.63003(19) 0.25628(17) 0.50406(16) 0.0359(4) Uani 1 1 d .
C18 C 0.5270(2) 0.18702(18) 0.39518(16) 0.0405(4) Uani 1 1 d .
H18 H 0.4880 0.0993 0.3985 0.049 Uiso 1 1 calc R
C19 C 0.8682(3) 0.5848(2) 0.6018(2) 0.0655(6) Uani 1 1 d .
H19A H 0.8061 0.6614 0.6015 0.098 Uiso 1 1 calc R
H19B H 0.8899 0.5738 0.5225 0.098 Uiso 1 1 calc R
H19C H 0.9579 0.6032 0.6727 0.098 Uiso 1 1 calc R
C20 C 0.78504(19) 0.43956(18) 0.73682(16) 0.0394(4) Uani 1 1 d .
C21 C 0.8243(2) 0.5478(2) 0.83754(19) 0.0536(5) Uani 1 1 d .
H21 H 0.8551 0.6349 0.8240 0.064 Uiso 1 1 calc R
C22 C 0.8177(3) 0.5265(3) 0.9566(2) 0.0659(6) Uani 1 1 d .
H22 H 0.8456 0.5994 1.0231 0.079 Uiso 1 1 calc R
C23 C 0.7709(3) 0.4007(3) 0.9792(2) 0.0689(7) Uani 1 1 d .
H23 H 0.7661 0.3884 1.0602 0.083 Uiso 1 1 calc R
C24 C 0.7306(2) 0.2913(2) 0.88104(19) 0.0549(5) Uani 1 1 d .
H24 H 0.6977 0.2054 0.8955 0.066 Uiso 1 1 calc R
C25 C 0.73959(19) 0.31029(18) 0.76102(16) 0.0389(4) Uani 1 1 d .
Fe1 Fe 0.18043(2) 0.08186(2) -0.23451(2) 0.03456(12) Uani 1 1 d .
N1 N 0.79341(17) 0.45753(15) 0.61477(14) 0.0425(4) Uani 1 1 d .
S1 S 0.70248(5) 0.16750(4) 0.64048(4) 0.04147(14) Uani 1 1 d .

loop_
_atom_site_aniso_label
_atom_site_aniso_U_11
_atom_site_aniso_U_22
_atom_site_aniso_U_33
_atom_site_aniso_U_23
_atom_site_aniso_U_13
_atom_site_aniso_U_12
C1 0.0606(12) 0.0457(11) 0.0459(11) 0.0038(8) 0.0145(9) -0.0160(9)
C2 0.0481(11) 0.0625(13) 0.0642(13) 0.0100(10) 0.0273(10) -0.0048(9)
C3 0.0713(14) 0.0594(13) 0.0410(10) 0.0017(9) 0.0289(10) -0.0046(10)
C4 0.0565(12) 0.0605(13) 0.0345(9) 0.0152(8) 0.0070(8) -0.0047(9)
C5 0.0637(12) 0.0454(11) 0.0466(10) 0.0151(8) 0.0227(9) 0.0087(9)
C6 0.0485(10) 0.0401(10) 0.0407(10) 0.0052(8) 0.0045(8) 0.0051(8)
C7 0.0660(13) 0.0370(10) 0.0416(10) 0.0014(8) 0.0053(9) -0.0059(9)
C8 0.0462(11) 0.0545(12) 0.0439(10) 0.0122(9) 0.0002(8) -0.0171(9)
C9 0.0410(9) 0.0544(11) 0.0375(9) 0.0158(8) 0.0115(8) -0.0012(8)
C10 0.0433(9) 0.0408(9) 0.0286(8) 0.0071(7) 0.0044(7) -0.0009(7)
C11 0.0473(10) 0.0454(10) 0.0319(9) 0.0045(7) 0.0046(8) 0.0045(8)
C12 0.0483(10) 0.0517(11) 0.0368(10) 0.0020(8) 0.0062(8) 0.0079(9)
C13 0.0427(9) 0.0464(10) 0.0348(9) -0.0013(7) 0.0045(7) 0.0044(8)
C14 0.0578(12) 0.0538(12) 0.0357(9) 0.0109(8) 0.0050(8) 0.0022(9)
C15 0.0610(12) 0.0397(10) 0.0427(10) 0.0087(8) 0.0088(9) -0.0038(8)
C16 0.0399(9) 0.0341(9) 0.0355(8) 0.0014(7) 0.0087(7) -0.0001(7)
C17 0.0383(9) 0.0332(9) 0.0330(8) 0.0026(6) 0.0076(7) 0.0024(7)
C18 0.0416(9) 0.0350(9) 0.0394(9) -0.0004(7) 0.0071(7) -0.0011(7)
C19 0.0746(15) 0.0483(12) 0.0633(13) 0.0062(10) 0.0099(12) -0.0254(11)
C20 0.0353(8) 0.0377(9) 0.0369(9) 0.0003(7) 0.0014(7) 0.0059(7)
C21 0.0569(12) 0.0435(11) 0.0453(11) -0.0059(8) -0.0005(9) 0.0039(9)
C22 0.0730(15) 0.0692(16) 0.0406(11) -0.0114(10) 0.0032(10) 0.0112(12)
C23 0.0728(15) 0.0952(19) 0.0319(10) 0.0035(11) 0.0086(10) 0.0099(13)
C24 0.0554(12) 0.0660(13) 0.0394(10) 0.0129(9) 0.0080(9) 0.0037(10)
C25 0.0373(9) 0.0394(9) 0.0331(8) 0.0025(7) 0.0024(7) 0.0045(7)
Fe1 0.03425(16) 0.03768(17) 0.02800(16) 0.00297(10) 0.00556(11) -0.00315(10)
N1 0.0474(9) 0.0334(8) 0.0391(8) 0.0012(6) 0.0052(7) -0.0093(6)
S1 0.0478(3) 0.0307(2) 0.0393(2) 0.00590(17) 0.00467(19) 0.00086(18)

loop_
_atom_type_symbol
_atom_type_description
_atom_type_scat_dispersion_real
_atom_type_scat_dispersion_imag
_atom_type_scat_source
C C 0.0033 0.0016 'International Tables Vol C Tables 4.2.6.8 and 6.1.1.4'
H H 0.0000 0.0000 'International Tables Vol C Tables 4.2.6.8 and 6.1.1.4'
N N 0.0061 0.0033 'International Tables Vol C Tables 4.2.6.8 and 6.1.1.4'
S S 0.1246 0.1234 'International Tables Vol C Tables 4.2.6.8 and 6.1.1.4'
Fe Fe 0.3463 0.8444 'International Tables Vol C Tables 4.2.6.8 and 6.1.1.4'

loop_
_geom_angle_atom_site_label_1
_geom_angle_atom_site_label_2
_geom_angle_atom_site_label_3
_geom_angle
C5 C1 C2 108.31(18)
C5 C1 Fe1 70.04(11)
C2 C1 Fe1 69.73(12)
C5 C1 H1 125.8
C2 C1 H1 125.8
Fe1 C1 H1 125.8
C3 C2 C1 107.72(19)
C3 C2 Fe1 69.89(12)
C1 C2 Fe1 69.62(11)
C3 C2 H2 126.1
C1 C2 H2 126.1
Fe1 C2 H2 126.1
C2 C3 C4 108.65(18)
C2 C3 Fe1 69.77(11)
C4 C3 Fe1 69.97(11)
C2 C3 H3 125.7
C4 C3 H3 125.7
Fe1 C3 H3 125.7
C3 C4 C5 107.25(19)
C3 C4 Fe1 69.60(12)
C5 C4 Fe1 69.44(11)
C3 C4 H4 126.4
C5 C4 H4 126.4
Fe1 C4 H4 126.4
C1 C5 C4 108.07(18)
C1 C5 Fe1 69.73(11)
C4 C5 Fe1 69.73(11)
C1 C5 H5 126.0
C4 C5 H5 126.0
Fe1 C5 H5 126.0
C7 C6 C10 107.69(17)
C7 C6 Fe1 69.81(11)
C10 C6 Fe1 69.65(10)
C7 C6 H6 126.2
C10 C6 H6 126.2
Fe1 C6 H6 126.2
C8 C7 C6 108.16(17)
C8 C7 Fe1 69.61(11)
C6 C7 Fe1 69.42(11)
C8 C7 H7 125.9
C6 C7 H7 125.9
Fe1 C7 H7 125.9
C7 C8 C9 108.73(17)
C7 C8 Fe1 70.12(12)
C9 C8 Fe1 69.35(10)
C7 C8 H8 125.6
C9 C8 H8 125.6
Fe1 C8 H8 125.6
C8 C9 C10 107.72(17)
C8 C9 Fe1 69.87(11)
C10 C9 Fe1 70.00(10)
C8 C9 H9 126.1
C10 C9 H9 126.1
Fe1 C9 H9 126.1
C9 C10 C6 107.68(15)
C9 C10 C11 127.41(17)
C6 C10 C11 124.91(17)
C9 C10 Fe1 69.08(9)
C6 C10 Fe1 69.37(10)
C11 C10 Fe1 126.94(13)
C12 C11 C10 177.2(2)
C11 C12 C13 176.6(2)
C14 C13 C18 118.23(16)
C14 C13 C12 121.11(17)
C18 C13 C12 120.66(17)
C15 C14 C13 121.12(18)
C15 C14 H14 119.4
C13 C14 H14 119.4
C14 C15 C16 120.78(18)
C14 C15 H15 119.6
C16 C15 H15 119.6
C15 C16 C17 118.19(16)
C15 C16 N1 121.94(16)
C17 C16 N1 119.85(15)
C18 C17 C16 120.95(16)
C18 C17 S1 119.14(13)
C16 C17 S1 119.70(13)
C17 C18 C13 120.62(16)
C17 C18 H18 119.7
C13 C18 H18 119.7
N1 C19 H19A 109.5
N1 C19 H19B 109.5
H19A C19 H19B 109.5
N1 C19 H19C 109.5
H19A C19 H19C 109.5
H19B C19 H19C 109.5
C21 C20 C25 118.06(17)
C21 C20 N1 121.67(17)
C25 C20 N1 120.25(15)
C22 C21 C20 120.4(2)
C22 C21 H21 119.8
C20 C21 H21 119.8
C23 C22 C21 121.3(2)
C23 C22 H22 119.3
C21 C22 H22 119.3
C22 C23 C24 119.7(2)
C22 C23 H23 120.2
C24 C23 H23 120.2
C23 C24 C25 119.7(2)
C23 C24 H24 120.1
C25 C24 H24 120.1
C24 C25 C20 120.80(17)
C24 C25 S1 119.56(15)
C20 C25 S1 119.55(13)
C9 Fe1 C1 123.44(8)
C9 Fe1 C2 159.83(9)
C1 Fe1 C2 40.64(9)
C9 Fe1 C8 40.78(8)
C1 Fe1 C8 159.69(9)
C2 Fe1 C8 158.07(9)
C9 Fe1 C3 158.26(9)
C1 Fe1 C3 67.96(9)
C2 Fe1 C3 40.34(9)
C8 Fe1 C3 122.48(9)
C9 Fe1 C6 68.94(8)
C1 Fe1 C6 122.96(8)
C2 Fe1 C6 107.49(9)
C8 Fe1 C6 68.34(8)
C3 Fe1 C6 122.93(9)
C9 Fe1 C5 107.63(8)
C1 Fe1 C5 40.23(9)
C2 Fe1 C5 68.10(9)
C8 Fe1 C5 123.60(9)
C3 Fe1 C5 68.06(8)
C6 Fe1 C5 158.77(8)
C9 Fe1 C10 40.92(7)
C1 Fe1 C10 107.99(8)
C2 Fe1 C10 123.47(9)
C8 Fe1 C10 68.44(8)
C3 Fe1 C10 159.44(9)
C6 Fe1 C10 40.98(7)
C5 Fe1 C10 122.77(8)
C9 Fe1 C4 122.36(8)
C1 Fe1 C4 68.20(8)
C2 Fe1 C4 68.19(9)
C8 Fe1 C4 107.46(8)
C3 Fe1 C4 40.43(9)
C6 Fe1 C4 158.80(8)
C5 Fe1 C4 40.82(8)
C10 Fe1 C4 158.73(8)
C9 Fe1 C7 68.51(9)
C1 Fe1 C7 158.87(10)
C2 Fe1 C7 122.58(9)
C8 Fe1 C7 40.27(9)
C3 Fe1 C7 107.53(9)
C6 Fe1 C7 40.77(8)
C5 Fe1 C7 159.24(9)
C10 Fe1 C7 68.57(7)
C4 Fe1 C7 122.68(8)
C20 N1 C16 119.50(15)
C20 N1 C19 117.79(15)
C16 N1 C19 117.49(16)
C25 S1 C17 99.08(8)

loop_
_geom_bond_atom_site_label_1
_geom_bond_atom_site_label_2
_geom_bond_distance
C1 C5 1.401(3)
C1 C2 1.414(3)
C1 Fe1 2.035(2)
C1 H1 0.9800
C2 C3 1.405(3)
C2 Fe1 2.037(2)
C2 H2 0.9800
C3 C4 1.410(3)
C3 Fe1 2.0383(19)
C3 H3 0.9800
C4 C5 1.424(3)
C4 Fe1 2.0430(19)
C4 H4 0.9800
C5 Fe1 2.0392(19)
C5 H5 0.9800
C6 C7 1.422(3)
C6 C10 1.429(3)
C6 Fe1 2.0387(18)
C6 H6 0.9800
C7 C8 1.405(3)
C7 Fe1 2.0438(19)
C7 H7 0.9800
C8 C9 1.417(3)
C8 Fe1 2.0371(19)
C8 H8 0.9800
C9 C10 1.424(3)
C9 Fe1 2.0303(18)
C9 H9 0.9800
C10 C11 1.440(2)
C10 Fe1 2.0424(17)
C11 C12 1.190(3)
C12 C13 1.436(3)
C13 C14 1.388(3)
C13 C18 1.396(3)
C14 C15 1.385(3)
C14 H14 0.9300
C15 C16 1.390(3)
C15 H15 0.9300
C16 C17 1.396(2)
C16 N1 1.411(2)
C17 C18 1.384(2)
C17 S1 1.7630(17)
C18 H18 0.9300
C19 N1 1.457(3)
C19 H19A 0.9600
C19 H19B 0.9600
C19 H19C 0.9600
C20 C21 1.394(2)
C20 C25 1.396(3)
C20 N1 1.405(2)
C21 C22 1.373(3)
C21 H21 0.9300
C22 C23 1.363(4)
C22 H22 0.9300
C23 C24 1.385(3)
C23 H23 0.9300
C24 C25 1.387(3)
C24 H24 0.9300
C25 S1 1.7589(17)
